data_2108357
loop_
_publ_author_name
'Ming, Mei'
'Shi, Jun'

_publ_section_title
;
 Solvent-mediated structural transformations of copper(II) coordination
 polymers induced by different short-chain alcohols
;
_journal_coeditor_code UM5021SUP1
_journal_issue 1
_journal_name_full 'Acta Crystallographica Section B'
_journal_page_first
;
;
_journal_paper_doi 10.1107/S2052520618017481
_journal_volume 75
_journal_year 2019
_chemical_absolute_configuration ad
_chemical_formula_sum 'C6 H3 Cu F N4 O2'
_chemical_formula_weight 245.66
_space_group_crystal_system orthorhombic
_space_group_IT_number 19
_space_group_name_Hall 'P 2ac 2ab'
_space_group_name_H-M_alt 'P 21 21 21'
_symmetry_space_group_name_Hall 'P 2ac 2ab'
_symmetry_space_group_name_H-M 'P 21 21 21'
_atom_sites_solution_hydrogens geom
_audit_creation_method SHELXL-2016/6
_cell_angle_alpha 90
_cell_angle_beta 90
_cell_angle_gamma 90
_cell_formula_units_Z 4
_cell_length_a 6.6235(3)
_cell_length_b 9.4208(4)
_cell_length_c 12.5188(5)
_cell_measurement_reflns_used 3648
_cell_measurement_temperature 173(2)
_cell_measurement_theta_max 28.19
_cell_measurement_theta_min 2.71
_cell_volume 781.16(6)
_computing_structure_refinement 'SHELXL-2016/6 (Sheldrick, 2016)'
_diffrn_ambient_temperature 173(2)
_diffrn_measured_fraction_theta_full 1.000
_diffrn_measured_fraction_theta_max 0.997
_diffrn_measurement_device_type 'CCD area detector'
_diffrn_measurement_method 'phi and omega scans'
_diffrn_radiation_type MoK\a
_diffrn_radiation_wavelength 0.71073
_diffrn_reflns_av_R_equivalents 0.0229
_diffrn_reflns_av_unetI/netI 0.0299
_diffrn_reflns_Laue_measured_fraction_full 1.000
_diffrn_reflns_Laue_measured_fraction_max 0.997
_diffrn_reflns_limit_h_max 8
_diffrn_reflns_limit_h_min -8
_diffrn_reflns_limit_k_max 11
_diffrn_reflns_limit_k_min -12
_diffrn_reflns_limit_l_max 10
_diffrn_reflns_limit_l_min -16
_diffrn_reflns_number 5780
_diffrn_reflns_point_group_measured_fraction_full 1.000
_diffrn_reflns_point_group_measured_fraction_max 0.997
_diffrn_reflns_theta_full 25.242
_diffrn_reflns_theta_max 28.225
_diffrn_reflns_theta_min 2.706
_exptl_absorpt_coefficient_mu 2.789
_exptl_absorpt_correction_T_max 0.6337
_exptl_absorpt_correction_T_min 0.5790
_exptl_absorpt_correction_type multi-scan
_exptl_absorpt_process_details SADABS
_exptl_crystal_colour green
_exptl_crystal_density_diffrn 2.089
_exptl_crystal_description block
_exptl_crystal_F_000 484
_exptl_crystal_size_max 0.220
_exptl_crystal_size_mid 0.210
_exptl_crystal_size_min 0.180
_refine_diff_density_max 0.334
_refine_diff_density_min -0.344
_refine_diff_density_rms 0.058
_refine_ls_abs_structure_details
;
 Refined as an inversion twin.
;
_refine_ls_abs_structure_Flack 0.069(16)
_refine_ls_extinction_method none
_refine_ls_goodness_of_fit_ref 1.041
_refine_ls_hydrogen_treatment constr
_refine_ls_matrix_type full
_refine_ls_number_parameters 128
_refine_ls_number_reflns 1928
_refine_ls_number_restraints 0
_refine_ls_restrained_S_all 1.041
_refine_ls_R_factor_all 0.0190
_refine_ls_R_factor_gt 0.0183
_refine_ls_shift/su_max 0.001
_refine_ls_shift/su_mean 0.000
_refine_ls_structure_factor_coef Fsqd
_refine_ls_weighting_details 'w=1/[\s^2^(Fo^2^)+(0.0204P)^2^] where P=(Fo^2^+2Fc^2^)/3'
_refine_ls_weighting_scheme calc
_refine_ls_wR_factor_gt 0.0435
_refine_ls_wR_factor_ref 0.0438
_reflns_Friedel_coverage 0.696
_reflns_Friedel_fraction_full 1.000
_reflns_Friedel_fraction_max 0.996
_reflns_number_gt 1877
_reflns_number_total 1928
_reflns_threshold_expression 'I > 2\s(I)'
_cod_data_source_file um5021sup1.cif
_cod_data_source_block 1
_cod_database_code 2108357
_publcif_datablock.id {0195a901-8c5a-4379-aed8-70c7375ced51}

_shelx_shelxl_version_number 2016/6
_shelx_space_group_comment
;
The symmetry employed for this shelxl refinement is uniquely defined
by the following loop, which should always be used as a source of
symmetry information in preference to the above space-group names.
They are only intended as comments.
;
_shelx_estimated_absorpt_t_min 0.579
_shelx_estimated_absorpt_t_max 0.634

loop_
_space_group_symop_operation_xyz
'x, y, z'
'-x+1/2, -y, z+1/2'
'-x, y+1/2, -z+1/2'
'x+1/2, -y+1/2, -z'

loop_
_atom_site_label
_atom_site_type_symbol
_atom_site_fract_x
_atom_site_fract_y
_atom_site_fract_z
_atom_site_U_iso_or_equiv
_atom_site_adp_type
_atom_site_occupancy
_atom_site_site_symmetry_order
_atom_site_calc_flag
_atom_site_refinement_flags_posn
_atom_site_refinement_flags_adp
Cu1 Cu 0.71245(4) 0.70968(3) 0.49248(2) 0.00710(8) Uani 1 1 d . .
F1 F 0.6605(2) 0.85152(18) -0.03596(12) 0.0196(4) Uani 1 1 d . .
O1 O 0.7954(3) 0.79528(18) 0.35456(12) 0.0112(3) Uani 1 1 d . .
O2 O 1.1220(3) 0.86214(18) 0.36899(13) 0.0110(4) Uani 1 1 d . .
N1 N 1.1145(3) 1.0146(2) 0.05896(17) 0.0106(4) Uani 1 1 d . .
N2 N 0.9361(3) 0.8107(2) 0.56858(16) 0.0088(4) Uani 1 1 d . .
N3 N 0.9219(3) 0.8315(2) 0.66477(18) 0.0106(5) Uani 1 1 d . .
N4 N 0.9065(4) 0.8542(3) 0.75352(18) 0.0189(5) Uani 1 1 d . .
C1 C 0.9577(4) 0.8458(3) 0.31993(19) 0.0082(5) Uani 1 1 d . .
C2 C 0.9570(4) 0.8892(2) 0.2036(2) 0.0086(5) Uani 1 1 d . .
C3 C 1.1108(4) 0.9722(3) 0.1617(2) 0.0104(5) Uani 1 1 d . .
H3 H 1.218196 1.000235 0.207375 0.012 Uiso 1 1 calc R U
C4 C 0.7992(4) 0.8474(2) 0.13746(19) 0.0110(5) Uani 1 1 d . .
H4 H 0.689350 0.792785 0.163811 0.013 Uiso 1 1 calc R U
C5 C 0.8093(4) 0.8886(3) 0.0318(2) 0.0117(5) Uani 1 1 d . .
C6 C 0.9662(3) 0.9715(2) -0.0055(2) 0.0103(5) Uani 1 1 d . .
H6 H 0.968643 0.998339 -0.078639 0.012 Uiso 1 1 calc R U

loop_
_atom_site_aniso_label
_atom_site_aniso_U_11
_atom_site_aniso_U_22
_atom_site_aniso_U_33
_atom_site_aniso_U_23
_atom_site_aniso_U_13
_atom_site_aniso_U_12
Cu1 0.00638(13) 0.01107(13) 0.00386(13) 0.00098(12) 0.00002(11) -0.00025(11)
F1 0.0201(9) 0.0286(8) 0.0101(7) 0.0027(7) -0.0066(6) -0.0114(7)
O1 0.0109(8) 0.0162(8) 0.0066(7) 0.0023(7) -0.0008(7) -0.0028(9)
O2 0.0090(9) 0.0168(8) 0.0072(8) 0.0028(7) -0.0007(7) 0.0006(8)
N1 0.0113(11) 0.0124(10) 0.0082(10) 0.0018(8) 0.0014(9) -0.0007(9)
N2 0.0073(10) 0.0148(11) 0.0044(9) -0.0017(8) -0.0003(7) 0.0000(9)
N3 0.0059(10) 0.0133(11) 0.0126(11) -0.0001(9) 0.0000(9) 0.0018(8)
N4 0.0162(12) 0.0315(13) 0.0091(11) -0.0069(11) -0.0014(9) 0.0028(11)
C1 0.0114(12) 0.0075(11) 0.0058(11) 0.0004(9) -0.0001(10) 0.0017(10)
C2 0.0112(13) 0.0078(11) 0.0069(11) 0.0015(10) 0.0005(10) 0.0018(10)
C3 0.0104(12) 0.0135(11) 0.0073(11) 0.0004(10) -0.0022(10) -0.0006(10)
C4 0.0115(12) 0.0110(10) 0.0105(11) 0.0019(9) 0.0018(11) -0.0026(10)
C5 0.0128(13) 0.0118(11) 0.0103(11) -0.0028(9) -0.0044(10) -0.0004(10)
C6 0.0152(12) 0.0103(9) 0.0054(11) -0.0017(11) 0.0016(11) 0.0012(9)

loop_
_atom_type_symbol
_atom_type_description
_atom_type_scat_dispersion_real
_atom_type_scat_dispersion_imag
_atom_type_scat_source
C C 0.0033 0.0016 'International Tables Vol C Tables 4.2.6.8 and 6.1.1.4'
H H 0.0000 0.0000 'International Tables Vol C Tables 4.2.6.8 and 6.1.1.4'
N N 0.0061 0.0033 'International Tables Vol C Tables 4.2.6.8 and 6.1.1.4'
O O 0.0106 0.0060 'International Tables Vol C Tables 4.2.6.8 and 6.1.1.4'
F F 0.0171 0.0103 'International Tables Vol C Tables 4.2.6.8 and 6.1.1.4'
Cu Cu 0.3201 1.2651 'International Tables Vol C Tables 4.2.6.8 and 6.1.1.4'

loop_
_geom_angle_atom_site_label_1
_geom_angle_atom_site_label_2
_geom_angle_atom_site_label_3
_geom_angle
_geom_angle_site_symmetry_1
_geom_angle_site_symmetry_3
O2 Cu1 O1 176.03(7) 4_466 .
O2 Cu1 N2 91.46(8) 4_466 4_466
O1 Cu1 N2 87.69(8) . 4_466
O2 Cu1 N2 88.23(8) 4_466 .
O1 Cu1 N2 90.92(8) . .
N2 Cu1 N2 155.22(5) 4_466 .
O2 Cu1 N1 97.28(7) 4_466 3_745
O1 Cu1 N1 86.67(8) . 3_745
N2 Cu1 N1 106.16(8) 4_466 3_745
N2 Cu1 N1 98.44(8) . 3_745
C1 O1 Cu1 133.89(16) . .
C1 O2 Cu1 130.92(17) . 4_566
C6 N1 C3 118.3(2) . .
C6 N1 Cu1 116.66(16) . 3_755
C3 N1 Cu1 121.52(17) . 3_755
N3 N2 Cu1 117.61(18) . 4_566
N3 N2 Cu1 119.17(18) . .
Cu1 N2 Cu1 116.83(10) 4_566 .
N4 N3 N2 178.2(3) . .
O1 C1 O2 128.3(2) . .
O1 C1 C2 115.7(2) . .
O2 C1 C2 116.0(2) . .
C3 C2 C4 119.1(2) . .
C3 C2 C1 121.0(2) . .
C4 C2 C1 119.9(2) . .
N1 C3 C2 122.8(2) . .
N1 C3 H3 118.6 . .
C2 C3 H3 118.6 . .
C5 C4 C2 117.0(2) . .
C5 C4 H4 121.5 . .
C2 C4 H4 121.5 . .
F1 C5 C4 119.7(2) . .
F1 C5 C6 118.9(2) . .
C4 C5 C6 121.3(2) . .
N1 C6 C5 121.4(2) . .
N1 C6 H6 119.3 . .
C5 C6 H6 119.3 . .

loop_
_geom_bond_atom_site_label_1
_geom_bond_atom_site_label_2
_geom_bond_distance
_geom_bond_site_symmetry_2
Cu1 O2 1.9556(17) 4_466
Cu1 O1 1.9833(16) .
Cu1 N2 1.993(2) 4_466
Cu1 N2 2.002(2) .
Cu1 N1 2.259(2) 3_745
F1 C5 1.347(3) .
O1 C1 1.253(3) .
O2 C1 1.259(3) .
N1 C6 1.335(3) .
N1 C3 1.347(3) .
N2 N3 1.224(3) .
N3 N4 1.136(3) .
C1 C2 1.513(3) .
C2 C3 1.387(3) .
C2 C4 1.391(4) .
C3 H3 0.9500 .
C4 C5 1.380(3) .
C4 H4 0.9500 .
C5 C6 1.381(3) .
C6 H6 0.9500 .

loop_
_geom_torsion_atom_site_label_1
_geom_torsion_atom_site_label_2
_geom_torsion_atom_site_label_3
_geom_torsion_atom_site_label_4
_geom_torsion
_geom_torsion_site_symmetry_1
Cu1 O1 C1 O2 -3.5(4) .
Cu1 O1 C1 C2 174.90(15) .
Cu1 O2 C1 O1 11.7(4) 4_566
Cu1 O2 C1 C2 -166.70(15) 4_566
O1 C1 C2 C3 166.7(2) .
O2 C1 C2 C3 -14.7(4) .
O1 C1 C2 C4 -12.5(3) .
O2 C1 C2 C4 166.1(2) .
C6 N1 C3 C2 -1.9(4) .
Cu1 N1 C3 C2 156.15(19) 3_755
C4 C2 C3 N1 0.1(4) .
C1 C2 C3 N1 -179.1(2) .
C3 C2 C4 C5 1.8(3) .
C1 C2 C4 C5 -179.0(2) .
C2 C4 C5 F1 -179.8(2) .
C2 C4 C5 C6 -1.9(4) .
C3 N1 C6 C5 1.7(4) .
Cu1 N1 C6 C5 -157.37(18) 3_755
F1 C5 C6 N1 178.0(2) .
C4 C5 C6 N1 0.2(4) .
